data_2221787
loop_
_publ_author_name
'Zhang, Qi-Hong'
'Xie, Qiong'
'Wang, Jing-Mei'
'Qiu, Zhui-Bai'

_publ_section_title
;
 2-Methyl-1,2,3,4-tetrahydroisoquinolin-6-yl <i>N</i>-phenylcarbamate
;
_journal_coeditor_code RK2138
_journal_issue 5
_journal_name_full 'Acta Crystallographica Section E'
_journal_page_first o1058
_journal_paper_doi 10.1107/S1600536809013415
_journal_volume 65
_journal_year 2009
_chemical_formula_iupac 'C17 H18 N2 O2'
_chemical_formula_moiety 'C17 H18 N2 O2'
_chemical_formula_sum 'C17 H18 N2 O2'
_chemical_formula_weight 282.33
_chemical_name_systematic
;
2-Methyl-1,2,3,4-tetrahydroisoquinolin-6-yl <i>N</i>-phenylcarbamate
;
_space_group_IT_number 14
_symmetry_cell_setting monoclinic
_symmetry_space_group_name_Hall '-P 2ybc'
_symmetry_space_group_name_H-M 'P 1 21/c 1'
_atom_sites_solution_hydrogens geom
_atom_sites_solution_primary direct
_atom_sites_solution_secondary difmap
_cell_angle_alpha 90.00
_cell_angle_beta 93.488(2)
_cell_angle_gamma 90.00
_cell_formula_units_Z 4
_cell_length_a 6.0653(6)
_cell_length_b 15.5540(17)
_cell_length_c 15.1817(16)
_cell_measurement_reflns_used 3056
_cell_measurement_temperature 293(2)
_cell_measurement_theta_max 55.027
_cell_measurement_theta_min 5.238
_cell_volume 1429.6(3)
_computing_cell_refinement 'SAINT (Bruker, 2000)'
_computing_data_collection 'SMART (Bruker, 2000)'
_computing_data_reduction 'SAINT (Bruker, 2000)'
_computing_molecular_graphics 'SHELXTL (Sheldrick, 2008)'
_computing_publication_material 'SHELXTL (Sheldrick, 2008) and local programs'
_computing_structure_refinement 'SHELXL97 (Sheldrick, 2008)'
_computing_structure_solution 'SHELXS97 (Sheldrick, 2008)'
_diffrn_ambient_temperature 293(2)
_diffrn_measured_fraction_theta_full 0.998
_diffrn_measured_fraction_theta_max 0.998
_diffrn_measurement_device_type 'Bruker SMART CCD area-detector'
_diffrn_measurement_method '\f and \w'
_diffrn_radiation_monochromator graphite
_diffrn_radiation_source 'Fine--focus sealed tube'
_diffrn_radiation_type MoK\a
_diffrn_radiation_wavelength 0.71073
_diffrn_reflns_av_R_equivalents 0.0868
_diffrn_reflns_av_sigmaI/netI 0.0621
_diffrn_reflns_limit_h_max 7
_diffrn_reflns_limit_h_min -7
_diffrn_reflns_limit_k_max 13
_diffrn_reflns_limit_k_min -18
_diffrn_reflns_limit_l_max 18
_diffrn_reflns_limit_l_min -18
_diffrn_reflns_number 7422
_diffrn_reflns_theta_full 25.50
_diffrn_reflns_theta_max 25.50
_diffrn_reflns_theta_min 1.88
_exptl_absorpt_coefficient_mu 0.087
_exptl_absorpt_correction_T_max 0.9632
_exptl_absorpt_correction_T_min 0.9583
_exptl_absorpt_correction_type multi-scan
_exptl_absorpt_process_details '(SADABS; Sheldrick, 1996)'
_exptl_crystal_colour Yellow
_exptl_crystal_density_diffrn 1.312
_exptl_crystal_density_method 'Not measured'
_exptl_crystal_description Block
_exptl_crystal_F_000 600
_exptl_crystal_size_max 0.47
_exptl_crystal_size_mid 0.35
_exptl_crystal_size_min 0.31
_refine_diff_density_max 0.284
_refine_diff_density_min -0.205
_refine_ls_extinction_coef 0.0090(19)
_refine_ls_extinction_expression Fc^*^=kFc[1+0.001xFc^2^\l^3^/sin(2\q)]^-1/4^
_refine_ls_extinction_method 'SHELXL97 (Sheldrick, 2008)'
_refine_ls_goodness_of_fit_ref 1.015
_refine_ls_hydrogen_treatment mixed
_refine_ls_matrix_type full
_refine_ls_number_parameters 196
_refine_ls_number_reflns 2662
_refine_ls_number_restraints 0
_refine_ls_restrained_S_all 1.015
_refine_ls_R_factor_all 0.0540
_refine_ls_R_factor_gt 0.0456
_refine_ls_shift/su_max 0.000
_refine_ls_shift/su_mean 0.000
_refine_ls_structure_factor_coef Fsqd
_refine_ls_weighting_details 'calc w=1/[\s^2^(Fo^2^)+(0.067P)^2^] where P=(Fo^2^+2Fc^2^)/3'
_refine_ls_weighting_scheme calc
_refine_ls_wR_factor_gt 0.1221
_refine_ls_wR_factor_ref 0.1283
_reflns_number_gt 2190
_reflns_number_total 2662
_reflns_threshold_expression I>2\s(I)
_cod_data_source_file rk2138.cif
_cod_data_source_block I
_cod_depositor_comments
;
The following automatic conversions were performed:
'_symmetry_cell_setting' value 'Monoclinic' changed to 'monoclinic'
according to '/home/saulius/struct/CIF-dictionaries/cif_core.dic'
dictionary named 'cif_core.dic' version 2.4.1 from
2010-06-29.

'_atom_sites_solution_hydrogens' value 'Geom' changed to
'geom' according to '/home/saulius/struct/CIF-dictionaries/cif_core.dic'
dictionary named 'cif_core.dic' version 2.4.1 from
2010-06-29.

'_atom_sites_solution_primary' value 'Direct' changed to
'direct' according to '/home/saulius/struct/CIF-dictionaries/cif_core.dic'
dictionary named 'cif_core.dic' version 2.4.1 from
2010-06-29.

'_atom_sites_solution_secondary' value 'Difmap' changed to
'difmap' according to '/home/saulius/struct/CIF-dictionaries/cif_core.dic'
dictionary named 'cif_core.dic' version 2.4.1 from
2010-06-29.

'_exptl_absorpt_correction_type' value 'multiscan' changed to
'multi-scan' according to
'/home/saulius/struct/CIF-dictionaries/cif_core.dic' dictionary named
'cif_core.dic' version 2.4.1 from 2010-06-29.

'_refine_ls_matrix_type'
value 'Full' changed to 'full' according to
'/home/saulius/struct/CIF-dictionaries/cif_core.dic' dictionary named
'cif_core.dic' version 2.4.1 from
2010-06-29.

'_refine_ls_weighting_scheme' value 'Calc' changed to 'calc'
according to '/home/saulius/struct/CIF-dictionaries/cif_core.dic'
dictionary named 'cif_core.dic' version 2.4.1 from 2010-06-29.

Automatic conversion script
Id: cif_fix_enum 1527 2010-12-29 10:47:43Z saulius 

The following automatic conversions were performed:

'_symmetry_cell_setting' value 'Monoclinic' changed to 'monoclinic'
according to /home/saulius/struct/CIF-dictionaries/cif_core.dic
dictionary named 'cif_core.dic' version 2.4.1 from
2010-06-29.

'_atom_sites_solution_hydrogens' value 'Geom' changed to
'geom' according to
/home/saulius/struct/CIF-dictionaries/cif_core.dic dictionary named
'cif_core.dic' version 2.4.1 from
2010-06-29.

'_atom_sites_solution_primary' value 'Direct' changed to
'direct' according to
/home/saulius/struct/CIF-dictionaries/cif_core.dic dictionary named
'cif_core.dic' version 2.4.1 from
2010-06-29.

'_atom_sites_solution_secondary' value 'Difmap' changed
to 'difmap' according to
/home/saulius/struct/CIF-dictionaries/cif_core.dic dictionary named
'cif_core.dic' version 2.4.1 from
2010-06-29.

'_exptl_absorpt_correction_type' value 'multiscan'
changed to 'multi-scan' according to
/home/saulius/struct/CIF-dictionaries/cif_core.dic dictionary named
'cif_core.dic' version 2.4.1 from
2010-06-29.

'_refine_ls_matrix_type' value 'Full' changed to 'full'
according to /home/saulius/struct/CIF-dictionaries/cif_core.dic
dictionary named 'cif_core.dic' version 2.4.1 from
2010-06-29.

'_refine_ls_weighting_scheme' value 'Calc' changed to
'calc' according to
/home/saulius/struct/CIF-dictionaries/cif_core.dic dictionary named
'cif_core.dic' version 2.4.1 from 2010-06-29.

Automatic conversion script
Id: cif_fix_values 1715 2011-07-08 13:25:40Z adriana 
;
_cod_original_sg_symbol_H-M 'P 21/c'
_cod_database_code 2221787
_cod_database_fobs_code 2221787

loop_
_symmetry_equiv_pos_as_xyz
'x, y, z'
'-x, y+1/2, -z+1/2'
'-x, -y, -z'
'x, -y-1/2, z-1/2'

loop_
_atom_site_type_symbol
_atom_site_label
_atom_site_fract_x
_atom_site_fract_y
_atom_site_fract_z
_atom_site_U_iso_or_equiv
_atom_site_adp_type
_atom_site_calc_flag
_atom_site_refinement_flags
_atom_site_occupancy
_atom_site_disorder_assembly
_atom_site_disorder_group
N N1 0.2614(2) 0.25526(8) 0.60923(8) 0.0413(3) Uani d . 1 . .
N N2 0.4681(2) 0.78297(8) 0.56012(7) 0.0411(3) Uani d . 1 . .
O O1 0.15429(18) 0.36878(7) 0.69300(7) 0.0539(3) Uani d . 1 . .
O O2 0.45190(18) 0.37476(6) 0.61019(7) 0.0508(3) Uani d . 1 . .
C C1 0.2728(2) 0.33563(10) 0.64250(9) 0.0385(4) Uani d . 1 . .
C C2 0.4760(2) 0.46370(9) 0.61918(9) 0.0402(4) Uani d . 1 . .
C C3 0.6718(2) 0.49347(10) 0.65786(9) 0.0438(4) Uani d . 1 . .
H H3 0.7760 0.4556 0.6831 0.053 Uiso calc R 1 . .
C C4 0.7104(2) 0.58098(10) 0.65837(9) 0.0425(4) Uani d . 1 . .
H H4 0.8422 0.6019 0.6846 0.051 Uiso calc R 1 . .
C C5 0.5568(2) 0.63838(9) 0.62065(8) 0.0359(3) Uani d . 1 . .
C C6 0.3585(2) 0.60679(9) 0.58205(8) 0.0349(3) Uani d . 1 . .
C C7 0.3195(2) 0.51930(10) 0.58201(9) 0.0392(4) Uani d . 1 . .
H H7 0.1872 0.4978 0.5568 0.047 Uiso calc R 1 . .
C C8 0.6021(2) 0.73292(10) 0.62511(10) 0.0439(4) Uani d . 1 . .
H H8A 0.5743 0.7534 0.6837 0.053 Uiso calc R 1 . .
H H8B 0.7570 0.7426 0.6159 0.053 Uiso calc R 1 . .
C C9 0.2354(2) 0.76007(10) 0.56625(10) 0.0443(4) Uani d . 1 . .
H H9A 0.1441 0.7981 0.5289 0.053 Uiso calc R 1 . .
H H9B 0.1946 0.7675 0.6266 0.053 Uiso calc R 1 . .
C C10 0.1941(2) 0.66790(10) 0.53803(9) 0.0415(4) Uani d . 1 . .
H H10A 0.0464 0.6513 0.5524 0.050 Uiso calc R 1 . .
H H10B 0.2018 0.6637 0.4745 0.050 Uiso calc R 1 . .
C C11 0.1091(2) 0.19113(9) 0.63109(8) 0.0368(3) Uani d . 1 . .
C C12 -0.0867(2) 0.20917(10) 0.66984(9) 0.0430(4) Uani d . 1 . .
H H12 -0.1227 0.2655 0.6834 0.052 Uiso calc R 1 . .
C C13 -0.2280(3) 0.14259(11) 0.68815(10) 0.0490(4) Uani d . 1 . .
H H13 -0.3596 0.1549 0.7139 0.059 Uiso calc R 1 . .
C C14 -0.1782(3) 0.05886(12) 0.66912(11) 0.0555(5) Uani d . 1 . .
H H14 -0.2737 0.0147 0.6826 0.067 Uiso calc R 1 . .
C C15 0.0147(3) 0.04127(11) 0.62988(11) 0.0555(4) Uani d . 1 . .
H H15 0.0488 -0.0151 0.6156 0.067 Uiso calc R 1 . .
C C16 0.1585(3) 0.10679(10) 0.61141(10) 0.0456(4) Uani d . 1 . .
H H16 0.2896 0.0941 0.5855 0.055 Uiso calc R 1 . .
C C17 0.4991(3) 0.87447(10) 0.57824(12) 0.0585(5) Uani d . 1 . .
H H17A 0.4182 0.9074 0.5337 0.088 Uiso calc R 1 . .
H H17B 0.6533 0.8884 0.5780 0.088 Uiso calc R 1 . .
H H17C 0.4464 0.8878 0.6350 0.088 Uiso calc R 1 . .
H H1 0.360(3) 0.2430(11) 0.5712(10) 0.052(5) Uiso d . 1 . .

loop_
_atom_site_aniso_label
_atom_site_aniso_U_11
_atom_site_aniso_U_22
_atom_site_aniso_U_33
_atom_site_aniso_U_12
_atom_site_aniso_U_13
_atom_site_aniso_U_23
N1 0.0499(8) 0.0326(7) 0.0427(7) 0.0008(6) 0.0133(6) -0.0001(5)
N2 0.0510(8) 0.0318(7) 0.0411(7) -0.0011(5) 0.0071(5) -0.0010(5)
O1 0.0678(8) 0.0401(7) 0.0561(7) -0.0014(5) 0.0237(6) -0.0067(5)
O2 0.0557(7) 0.0331(6) 0.0655(7) -0.0022(5) 0.0203(6) -0.0032(5)
C1 0.0460(8) 0.0331(8) 0.0365(7) 0.0036(7) 0.0036(6) 0.0051(6)
C2 0.0511(9) 0.0318(8) 0.0388(7) -0.0005(7) 0.0119(6) -0.0001(6)
C3 0.0482(9) 0.0428(9) 0.0399(8) 0.0067(7) -0.0005(6) 0.0041(6)
C4 0.0415(8) 0.0469(10) 0.0383(8) -0.0022(7) -0.0036(6) -0.0009(7)
C5 0.0393(8) 0.0378(8) 0.0309(7) -0.0018(6) 0.0043(6) -0.0017(6)
C6 0.0359(8) 0.0380(8) 0.0309(7) -0.0011(6) 0.0044(6) -0.0009(6)
C7 0.0397(8) 0.0398(9) 0.0381(7) -0.0057(6) 0.0028(6) -0.0033(6)
C8 0.0430(8) 0.0411(9) 0.0471(8) -0.0048(7) -0.0004(6) -0.0048(7)
C9 0.0473(9) 0.0429(9) 0.0425(8) 0.0075(7) 0.0023(6) 0.0006(7)
C10 0.0377(8) 0.0441(9) 0.0424(8) 0.0007(7) 0.0010(6) 0.0027(7)
C11 0.0434(8) 0.0365(8) 0.0301(7) 0.0010(6) 0.0007(6) 0.0034(6)
C12 0.0500(9) 0.0398(9) 0.0395(8) 0.0041(7) 0.0058(6) 0.0024(6)
C13 0.0480(9) 0.0564(11) 0.0430(8) -0.0065(8) 0.0068(7) 0.0005(7)
C14 0.0618(11) 0.0503(11) 0.0545(10) -0.0188(8) 0.0045(8) -0.0017(8)
C15 0.0658(11) 0.0366(9) 0.0640(10) -0.0070(8) 0.0025(9) -0.0095(8)
C16 0.0483(9) 0.0401(9) 0.0487(8) 0.0003(7) 0.0052(7) -0.0057(7)
C17 0.0793(13) 0.0361(9) 0.0611(10) -0.0047(8) 0.0132(9) -0.0054(8)

loop_
_atom_type_symbol
_atom_type_description
_atom_type_scat_dispersion_real
_atom_type_scat_dispersion_imag
_atom_type_scat_source
C C 0.0033 0.0016 'International Tables Vol C Tables 4.2.6.8 and 6.1.1.4'
H H 0.0000 0.0000 'International Tables Vol C Tables 4.2.6.8 and 6.1.1.4'
N N 0.0061 0.0033 'International Tables Vol C Tables 4.2.6.8 and 6.1.1.4'
O O 0.0106 0.0060 'International Tables Vol C Tables 4.2.6.8 and 6.1.1.4'

loop_
_geom_angle_atom_site_label_1
_geom_angle_atom_site_label_2
_geom_angle_atom_site_label_3
_geom_angle_site_symmetry_1
_geom_angle_site_symmetry_3
_geom_angle
_geom_angle_publ_flag
C1 N1 C11 . . 125.86(13) ?
C1 N1 H1 . . 115.2(11) ?
C11 N1 H1 . . 118.9(11) ?
C17 N2 C8 . . 109.37(12) ?
C17 N2 C9 . . 109.81(12) ?
C8 N2 C9 . . 109.00(12) ?
C1 O2 C2 . . 119.22(11) ?
O1 C1 N1 . . 128.26(14) ?
O1 C1 O2 . . 124.08(14) ?
N1 C1 O2 . . 107.64(12) ?
C3 C2 C7 . . 121.30(13) ?
C3 C2 O2 . . 117.29(13) ?
C7 C2 O2 . . 121.04(13) ?
C2 C3 C4 . . 118.48(13) ?
C2 C3 H3 . . 120.8 ?
C4 C3 H3 . . 120.8 ?
C3 C4 C5 . . 121.47(14) ?
C3 C4 H4 . . 119.3 ?
C5 C4 H4 . . 119.3 ?
C4 C5 C6 . . 119.11(14) ?
C4 C5 C8 . . 119.75(12) ?
C6 C5 C8 . . 121.09(13) ?
C7 C6 C5 . . 119.39(13) ?
C7 C6 C10 . . 120.88(13) ?
C5 C6 C10 . . 119.70(13) ?
C2 C7 C6 . . 120.26(13) ?
C2 C7 H7 . . 119.9 ?
C6 C7 H7 . . 119.9 ?
N2 C8 C5 . . 113.52(11) ?
N2 C8 H8A . . 108.9 ?
C5 C8 H8A . . 108.9 ?
N2 C8 H8B . . 108.9 ?
C5 C8 H8B . . 108.9 ?
H8A C8 H8B . . 107.7 ?
N2 C9 C10 . . 110.88(12) ?
N2 C9 H9A . . 109.5 ?
C10 C9 H9A . . 109.5 ?
N2 C9 H9B . . 109.5 ?
C10 C9 H9B . . 109.5 ?
H9A C9 H9B . . 108.1 ?
C6 C10 C9 . . 112.26(12) ?
C6 C10 H10A . . 109.2 ?
C9 C10 H10A . . 109.2 ?
C6 C10 H10B . . 109.2 ?
C9 C10 H10B . . 109.2 ?
H10A C10 H10B . . 107.9 ?
C16 C11 C12 . . 119.11(14) ?
C16 C11 N1 . . 117.77(14) ?
C12 C11 N1 . . 123.12(14) ?
C13 C12 C11 . . 119.42(15) ?
C13 C12 H12 . . 120.3 ?
C11 C12 H12 . . 120.3 ?
C14 C13 C12 . . 121.43(16) ?
C14 C13 H13 . . 119.3 ?
C12 C13 H13 . . 119.3 ?
C13 C14 C15 . . 119.02(16) ?
C13 C14 H14 . . 120.5 ?
C15 C14 H14 . . 120.5 ?
C14 C15 C16 . . 120.44(16) ?
C14 C15 H15 . . 119.8 ?
C16 C15 H15 . . 119.8 ?
C15 C16 C11 . . 120.57(15) ?
C15 C16 H16 . . 119.7 ?
C11 C16 H16 . . 119.7 ?
N2 C17 H17A . . 109.5 ?
N2 C17 H17B . . 109.5 ?
H17A C17 H17B . . 109.5 ?
N2 C17 H17C . . 109.5 ?
H17A C17 H17C . . 109.5 ?
H17B C17 H17C . . 109.5 ?

loop_
_geom_bond_atom_site_label_1
_geom_bond_atom_site_label_2
_geom_bond_site_symmetry_2
_geom_bond_distance
_geom_bond_publ_flag
N1 C1 . 1.3485(19) ?
N1 C11 . 1.4128(19) ?
N1 H1 . 0.879(16) ?
N2 C17 . 1.4596(19) ?
N2 C8 . 1.4636(18) ?
N2 C9 . 1.464(2) ?
O1 C1 . 1.1989(17) ?
O2 C1 . 1.3622(17) ?
O2 C2 . 1.3970(18) ?
C2 C3 . 1.373(2) ?
C2 C7 . 1.379(2) ?
C3 C4 . 1.381(2) ?
C3 H3 . 0.9300 ?
C4 C5 . 1.389(2) ?
C4 H4 . 0.9300 ?
C5 C6 . 1.395(2) ?
C5 C8 . 1.497(2) ?
C6 C7 . 1.381(2) ?
C6 C10 . 1.505(2) ?
C7 H7 . 0.9300 ?
C8 H8A . 0.9700 ?
C8 H8B . 0.9700 ?
C9 C10 . 1.513(2) ?
C9 H9A . 0.9700 ?
C9 H9B . 0.9700 ?
C10 H10A . 0.9700 ?
C10 H10B . 0.9700 ?
C11 C16 . 1.382(2) ?
C11 C12 . 1.385(2) ?
C12 C13 . 1.383(2) ?
C12 H12 . 0.9300 ?
C13 C14 . 1.372(2) ?
C13 H13 . 0.9300 ?
C14 C15 . 1.372(2) ?
C14 H14 . 0.9300 ?
C15 C16 . 1.381(2) ?
C15 H15 . 0.9300 ?
C16 H16 . 0.9300 ?
C17 H17A . 0.9600 ?
C17 H17B . 0.9600 ?
C17 H17C . 0.9600 ?

loop_
_geom_hbond_atom_site_label_D
_geom_hbond_atom_site_label_H
_geom_hbond_atom_site_label_A
_geom_hbond_site_symmetry_A
_geom_hbond_distance_DH
_geom_hbond_distance_HA
_geom_hbond_distance_DA
_geom_hbond_angle_DHA
N1 H1 N2 3_666 0.879(16) 2.339(16) 3.1886(18) 162.5(14)

loop_
_geom_torsion_atom_site_label_1
_geom_torsion_atom_site_label_2
_geom_torsion_atom_site_label_3
_geom_torsion_atom_site_label_4
_geom_torsion_site_symmetry_1
_geom_torsion_site_symmetry_2
_geom_torsion_site_symmetry_3
_geom_torsion_site_symmetry_4
_geom_torsion
_geom_torsion_publ_flag
C11 N1 C1 O1 . . . . -3.2(2) ?
C11 N1 C1 O2 . . . . 175.23(12) ?
C2 O2 C1 O1 . . . . -14.8(2) ?
C2 O2 C1 N1 . . . . 166.71(12) ?
C1 O2 C2 C3 . . . . 126.45(14) ?
C1 O2 C2 C7 . . . . -60.49(18) ?
C7 C2 C3 C4 . . . . -0.4(2) ?
O2 C2 C3 C4 . . . . 172.59(12) ?
C2 C3 C4 C5 . . . . -0.2(2) ?
C3 C4 C5 C6 . . . . 0.5(2) ?
C3 C4 C5 C8 . . . . 178.10(13) ?
C4 C5 C6 C7 . . . . -0.1(2) ?
C8 C5 C6 C7 . . . . -177.68(13) ?
C4 C5 C6 C10 . . . . -177.79(12) ?
C8 C5 C6 C10 . . . . 4.6(2) ?
C3 C2 C7 C6 . . . . 0.8(2) ?
O2 C2 C7 C6 . . . . -171.95(12) ?
C5 C6 C7 C2 . . . . -0.5(2) ?
C10 C6 C7 C2 . . . . 177.12(12) ?
C17 N2 C8 C5 . . . . 171.44(13) ?
C9 N2 C8 C5 . . . . 51.38(16) ?
C4 C5 C8 N2 . . . . 161.06(13) ?
C6 C5 C8 N2 . . . . -21.39(19) ?
C17 N2 C9 C10 . . . . 173.79(12) ?
C8 N2 C9 C10 . . . . -66.42(15) ?
C7 C6 C10 C9 . . . . 164.33(13) ?
C5 C6 C10 C9 . . . . -18.03(18) ?
N2 C9 C10 C6 . . . . 48.87(16) ?
C1 N1 C11 C16 . . . . -161.74(14) ?
C1 N1 C11 C12 . . . . 19.2(2) ?
C16 C11 C12 C13 . . . . 0.1(2) ?
N1 C11 C12 C13 . . . . 179.23(13) ?
C11 C12 C13 C14 . . . . 0.3(2) ?
C12 C13 C14 C15 . . . . -1.0(2) ?
C13 C14 C15 C16 . . . . 1.2(2) ?
C14 C15 C16 C11 . . . . -0.8(2) ?
C12 C11 C16 C15 . . . . 0.1(2) ?
N1 C11 C16 C15 . . . . -179.00(13) ?

loop_
_cod_related_entry_id
_cod_related_entry_database
_cod_related_entry_code
1 ChemSpider 24742158
